data_4068932
loop_
_publ_author_name
'Jana, Anukul'
'Sarish, Sankaranarayana Pillai'
'Roesky, Herbert W.'
'Schulzke, Carola'
'D\"oring, Alexander'
'John, Michael'

_publ_section_title
;
 Facile Access of Well-Defined Stable Divalent Lead Compounds with Small
 Organic Substituents
;
_journal_issue 8
_journal_name_full Organometallics
_journal_page_first 2563
_journal_paper_doi 10.1021/om801167c
_journal_volume 28
_journal_year 2009
_chemical_formula_sum 'C37 H46 N2 Pb'
_chemical_formula_weight 725.95
_chemical_name_systematic
; 
 ? 
;
_space_group_IT_number 2
_symmetry_cell_setting triclinic
_symmetry_space_group_name_Hall '-P 1'
_symmetry_space_group_name_H-M 'P -1'
_atom_sites_solution_hydrogens geom
_atom_sites_solution_primary direct
_atom_sites_solution_secondary difmap
_audit_creation_method SHELXL-97
_cell_angle_alpha 75.20(3)
_cell_angle_beta 82.28(3)
_cell_angle_gamma 87.86(3)
_cell_formula_units_Z 2
_cell_length_a 8.7602(18)
_cell_length_b 11.529(2)
_cell_length_c 16.702(3)
_cell_measurement_reflns_used 15407
_cell_measurement_temperature 133(2)
_cell_measurement_theta_max 53.9
_cell_measurement_theta_min 3.7
_cell_volume 1616.1(6)
_computing_structure_refinement 'SHELXL-97 (Sheldrick, 1997)'
_computing_structure_solution 'SHELXS-97 (Sheldrick, 1990)'
_diffrn_ambient_temperature 133(2)
_diffrn_measured_fraction_theta_full 0.993
_diffrn_measured_fraction_theta_max 0.993
_diffrn_measurement_device_type IPDSII
_diffrn_radiation_monochromator graphite
_diffrn_radiation_source 'fine-focus sealed tube'
_diffrn_radiation_type MoK\a
_diffrn_radiation_wavelength 0.71073
_diffrn_reflns_av_R_equivalents 0.0344
_diffrn_reflns_av_sigmaI/netI 0.0423
_diffrn_reflns_limit_h_max 11
_diffrn_reflns_limit_h_min -11
_diffrn_reflns_limit_k_max 14
_diffrn_reflns_limit_k_min -14
_diffrn_reflns_limit_l_max 21
_diffrn_reflns_limit_l_min -16
_diffrn_reflns_number 15407
_diffrn_reflns_theta_full 26.95
_diffrn_reflns_theta_max 26.95
_diffrn_reflns_theta_min 1.83
_exptl_absorpt_coefficient_mu 5.246
_exptl_absorpt_correction_T_max 0.7952
_exptl_absorpt_correction_T_min 0.5578
_exptl_absorpt_correction_type numerical
_exptl_absorpt_process_details 'face indexed'
_exptl_crystal_colour yellow
_exptl_crystal_density_diffrn 1.492
_exptl_crystal_density_method 'not measured'
_exptl_crystal_description block
_exptl_crystal_F_000 728
_exptl_crystal_size_max 0.13
_exptl_crystal_size_mid 0.12
_exptl_crystal_size_min 0.04
_refine_diff_density_max 0.886
_refine_diff_density_min -1.002
_refine_diff_density_rms 0.097
_refine_ls_extinction_method none
_refine_ls_goodness_of_fit_ref 0.996
_refine_ls_hydrogen_treatment constr
_refine_ls_matrix_type full
_refine_ls_number_parameters 374
_refine_ls_number_reflns 6979
_refine_ls_number_restraints 0
_refine_ls_restrained_S_all 0.996
_refine_ls_R_factor_all 0.0345
_refine_ls_R_factor_gt 0.0257
_refine_ls_shift/su_max 0.001
_refine_ls_shift/su_mean 0.000
_refine_ls_structure_factor_coef Fsqd
_refine_ls_weighting_details 'calc w=1/[\s^2^(Fo^2^)+(0.0246P)^2^+0.0000P] where P=(Fo^2^+2Fc^2^)/3'
_refine_ls_weighting_scheme calc
_refine_ls_wR_factor_gt 0.0487
_refine_ls_wR_factor_ref 0.0502
_reflns_number_gt 6145
_reflns_number_total 6979
_reflns_threshold_expression >2sigma(I)
_cod_data_source_file om801167c_si_001.cif
_cod_data_source_block ja14
_cod_original_cell_volume 1616.1(5)
_cod_original_sg_symbol_H-M P-1
_cod_database_code 4068932

loop_
_symmetry_equiv_pos_as_xyz
'x, y, z'
'-x, -y, -z'

loop_
_atom_site_label
_atom_site_type_symbol
_atom_site_fract_x
_atom_site_fract_y
_atom_site_fract_z
_atom_site_U_iso_or_equiv
_atom_site_adp_type
_atom_site_occupancy
_atom_site_symmetry_multiplicity
_atom_site_calc_flag
_atom_site_refinement_flags
Pb1 Pb 0.840782(16) 0.587512(11) 0.311122(8) 0.01882(4) Uani 1 1 d .
N1 N 0.8867(3) 0.6785(2) 0.17060(16) 0.0170(5) Uani 1 1 d .
N2 N 0.8963(3) 0.4186(2) 0.26400(16) 0.0168(5) Uani 1 1 d .
C1 C 1.0941(4) 0.6105(3) 0.3205(2) 0.0256(7) Uani 1 1 d .
C2 C 1.2090(4) 0.6456(3) 0.3403(2) 0.0248(7) Uani 1 1 d .
C3 C 1.3412(4) 0.6929(3) 0.3641(2) 0.0228(7) Uani 1 1 d .
C4 C 1.3920(4) 0.6421(3) 0.4415(2) 0.0249(7) Uani 1 1 d .
H4 H 1.3420 0.5729 0.4777 0.034(3) Uiso 1 1 calc R
C5 C 1.5137(4) 0.6913(3) 0.4660(2) 0.0281(7) Uani 1 1 d .
H5 H 1.5461 0.6562 0.5190 0.034(3) Uiso 1 1 calc R
C6 C 1.5890(4) 0.7916(3) 0.4138(2) 0.0290(8) Uani 1 1 d .
H6 H 1.6727 0.8253 0.4308 0.034(3) Uiso 1 1 calc R
C7 C 1.5412(4) 0.8425(3) 0.3363(2) 0.0302(8) Uani 1 1 d .
H7 H 1.5932 0.9107 0.2999 0.034(3) Uiso 1 1 calc R
C8 C 1.4182(4) 0.7943(3) 0.3120(2) 0.0271(7) Uani 1 1 d .
H8 H 1.3855 0.8305 0.2593 0.034(3) Uiso 1 1 calc R
C9 C 0.8127(4) 0.7931(3) 0.14271(19) 0.0181(6) Uani 1 1 d .
C10 C 0.8768(4) 0.8985(3) 0.1512(2) 0.0210(6) Uani 1 1 d .
C11 C 0.7958(4) 1.0055(3) 0.1272(2) 0.0250(7) Uani 1 1 d .
H11 H 0.8375 1.0778 0.1324 0.034(3) Uiso 1 1 calc R
C12 C 0.6569(4) 1.0093(3) 0.0962(2) 0.0278(7) Uani 1 1 d .
H12 H 0.6046 1.0836 0.0798 0.034(3) Uiso 1 1 calc R
C13 C 0.5943(4) 0.9047(3) 0.0891(2) 0.0254(7) Uani 1 1 d .
H13 H 0.4984 0.9076 0.0680 0.034(3) Uiso 1 1 calc R
C14 C 0.6695(4) 0.7950(3) 0.1126(2) 0.0199(6) Uani 1 1 d .
C15 C 1.0268(4) 0.8989(3) 0.1881(2) 0.0230(7) Uani 1 1 d .
H15 H 1.0740 0.8172 0.1952 0.024(5) Uiso 1 1 calc R
C16 C 1.1424(4) 0.9900(3) 0.1302(2) 0.0289(8) Uani 1 1 d .
H16A H 1.1580 0.9748 0.0745 0.047(2) Uiso 1 1 calc R
H16B H 1.2409 0.9818 0.1529 0.047(2) Uiso 1 1 calc R
H16C H 1.1022 1.0715 0.1261 0.047(2) Uiso 1 1 calc R
C17 C 0.9949(4) 0.9249(3) 0.2742(2) 0.0293(8) Uani 1 1 d .
H17A H 0.9451 1.0036 0.2690 0.047(2) Uiso 1 1 calc R
H17B H 1.0922 0.9249 0.2971 0.047(2) Uiso 1 1 calc R
H17C H 0.9269 0.8629 0.3117 0.047(2) Uiso 1 1 calc R
C18 C 0.5966(4) 0.6790(3) 0.1071(2) 0.0238(7) Uani 1 1 d .
H18 H 0.6163 0.6151 0.1577 0.024(5) Uiso 1 1 calc R
C19 C 0.4219(4) 0.6889(3) 0.1064(3) 0.0329(8) Uani 1 1 d .
H19A H 0.3740 0.7138 0.1559 0.047(2) Uiso 1 1 calc R
H19B H 0.3808 0.6107 0.1069 0.047(2) Uiso 1 1 calc R
H19C H 0.3990 0.7484 0.0559 0.047(2) Uiso 1 1 calc R
C20 C 0.6683(5) 0.6373(4) 0.0304(3) 0.0386(10) Uani 1 1 d .
H20A H 0.6574 0.7007 -0.0203 0.047(2) Uiso 1 1 calc R
H20B H 0.6156 0.5648 0.0283 0.047(2) Uiso 1 1 calc R
H20C H 0.7778 0.6195 0.0341 0.047(2) Uiso 1 1 calc R
C21 C 0.9909(3) 0.6376(3) 0.1196(2) 0.0182(6) Uani 1 1 d .
C22 C 1.0534(4) 0.7220(3) 0.0366(2) 0.0239(7) Uani 1 1 d .
H22A H 0.9674 0.7597 0.0074 0.047(2) Uiso 1 1 calc R
H22B H 1.1169 0.6765 0.0023 0.047(2) Uiso 1 1 calc R
H22C H 1.1161 0.7842 0.0468 0.047(2) Uiso 1 1 calc R
C23 C 1.0494(4) 0.5203(3) 0.1350(2) 0.0199(6) Uani 1 1 d .
H23 H 1.1388 0.5085 0.0989 0.034(3) Uiso 1 1 calc R
C24 C 0.9942(4) 0.4175(3) 0.1967(2) 0.0191(6) Uani 1 1 d .
C25 C 1.0492(4) 0.2977(3) 0.1819(2) 0.0260(7) Uani 1 1 d .
H25A H 1.0968 0.2514 0.2301 0.047(2) Uiso 1 1 calc R
H25B H 1.1250 0.3109 0.1317 0.047(2) Uiso 1 1 calc R
H25C H 0.9614 0.2531 0.1743 0.047(2) Uiso 1 1 calc R
C26 C 0.8292(4) 0.3093(3) 0.3172(2) 0.0206(6) Uani 1 1 d .
C27 C 0.6842(4) 0.2743(3) 0.3034(2) 0.0224(7) Uani 1 1 d .
C28 C 0.6180(4) 0.1705(3) 0.3570(3) 0.0275(8) Uani 1 1 d .
H28 H 0.5224 0.1435 0.3476 0.034(3) Uiso 1 1 calc R
C29 C 0.6892(4) 0.1059(3) 0.4237(3) 0.0300(8) Uani 1 1 d .
H29 H 0.6420 0.0354 0.4598 0.034(3) Uiso 1 1 calc R
C30 C 0.8283(4) 0.1433(3) 0.4381(2) 0.0272(7) Uani 1 1 d .
H30 H 0.8745 0.0996 0.4851 0.034(3) Uiso 1 1 calc R
C31 C 0.9019(4) 0.2444(3) 0.3847(2) 0.0213(6) Uani 1 1 d .
C32 C 0.5985(4) 0.3489(3) 0.2346(2) 0.0278(7) Uani 1 1 d .
H32 H 0.6690 0.4148 0.2007 0.024(5) Uiso 1 1 calc R
C33 C 0.4574(5) 0.4072(4) 0.2716(3) 0.0465(11) Uani 1 1 d .
H33A H 0.3884 0.3449 0.3078 0.047(2) Uiso 1 1 calc R
H33B H 0.4035 0.4551 0.2264 0.047(2) Uiso 1 1 calc R
H33C H 0.4894 0.4593 0.3043 0.047(2) Uiso 1 1 calc R
C34 C 0.5562(8) 0.2775(5) 0.1758(4) 0.0697(18) Uani 1 1 d .
H34A H 0.6499 0.2449 0.1505 0.047(2) Uiso 1 1 calc R
H34B H 0.5036 0.3301 0.1319 0.047(2) Uiso 1 1 calc R
H34C H 0.4876 0.2115 0.2072 0.047(2) Uiso 1 1 calc R
C35 C 1.0568(4) 0.2813(3) 0.4016(2) 0.0225(7) Uani 1 1 d .
H35 H 1.1008 0.3450 0.3519 0.024(5) Uiso 1 1 calc R
C36 C 1.1705(4) 0.1758(3) 0.4141(2) 0.0294(8) Uani 1 1 d .
H36A H 1.1296 0.1122 0.4626 0.047(2) Uiso 1 1 calc R
H36B H 1.2697 0.2031 0.4234 0.047(2) Uiso 1 1 calc R
H36C H 1.1848 0.1446 0.3642 0.047(2) Uiso 1 1 calc R
C37 C 1.0377(4) 0.3335(3) 0.4776(2) 0.0309(8) Uani 1 1 d .
H37A H 0.9647 0.4007 0.4691 0.047(2) Uiso 1 1 calc R
H37B H 1.1376 0.3619 0.4851 0.047(2) Uiso 1 1 calc R
H37C H 0.9984 0.2714 0.5274 0.047(2) Uiso 1 1 calc R

loop_
_atom_site_aniso_label
_atom_site_aniso_U_11
_atom_site_aniso_U_22
_atom_site_aniso_U_33
_atom_site_aniso_U_23
_atom_site_aniso_U_13
_atom_site_aniso_U_12
Pb1 0.02353(6) 0.01639(5) 0.01623(6) -0.00435(4) -0.00106(4) 0.00019(4)
N1 0.0184(12) 0.0160(11) 0.0160(12) -0.0019(10) -0.0041(10) -0.0010(10)
N2 0.0196(12) 0.0143(11) 0.0170(13) -0.0042(10) -0.0032(10) -0.0006(10)
C1 0.0302(18) 0.0230(15) 0.0246(17) -0.0047(13) -0.0088(14) -0.0007(13)
C2 0.0297(18) 0.0232(15) 0.0212(17) -0.0052(13) -0.0040(14) 0.0018(13)
C3 0.0262(17) 0.0217(15) 0.0223(16) -0.0091(13) -0.0036(13) 0.0028(13)
C4 0.0264(17) 0.0253(16) 0.0231(17) -0.0062(14) -0.0031(14) 0.0004(13)
C5 0.0255(17) 0.0378(19) 0.0240(17) -0.0119(15) -0.0074(14) 0.0039(14)
C6 0.0229(17) 0.0351(18) 0.034(2) -0.0167(16) -0.0079(15) 0.0002(14)
C7 0.0282(18) 0.0275(17) 0.034(2) -0.0075(15) -0.0017(15) -0.0024(14)
C8 0.0290(18) 0.0279(17) 0.0244(17) -0.0056(14) -0.0055(14) -0.0011(14)
C9 0.0182(15) 0.0202(14) 0.0139(14) -0.0008(12) -0.0022(12) 0.0022(11)
C10 0.0212(15) 0.0205(14) 0.0200(15) -0.0026(12) -0.0031(13) 0.0006(12)
C11 0.0285(17) 0.0188(15) 0.0266(18) -0.0022(13) -0.0064(14) 0.0003(13)
C12 0.0292(18) 0.0237(16) 0.0274(18) 0.0001(14) -0.0072(15) 0.0048(13)
C13 0.0238(16) 0.0300(17) 0.0207(16) -0.0020(14) -0.0068(13) 0.0038(13)
C14 0.0183(15) 0.0240(15) 0.0153(15) -0.0008(12) -0.0022(12) -0.0009(12)
C15 0.0246(16) 0.0180(14) 0.0264(17) -0.0034(13) -0.0069(14) -0.0024(12)
C16 0.0244(17) 0.0241(16) 0.036(2) -0.0044(15) -0.0028(15) -0.0039(13)
C17 0.0322(19) 0.0302(18) 0.0266(18) -0.0083(15) -0.0059(15) 0.0002(15)
C18 0.0195(15) 0.0251(16) 0.0260(17) -0.0033(13) -0.0057(13) -0.0026(12)
C19 0.0253(18) 0.0364(19) 0.037(2) -0.0048(16) -0.0098(16) -0.0038(15)
C20 0.0266(19) 0.054(2) 0.044(2) -0.026(2) -0.0067(17) -0.0042(18)
C21 0.0174(14) 0.0205(14) 0.0183(15) -0.0057(12) -0.0063(12) -0.0004(12)
C22 0.0228(16) 0.0274(16) 0.0183(16) -0.0016(13) 0.0003(13) 0.0014(13)
C23 0.0199(15) 0.0219(15) 0.0172(15) -0.0046(12) -0.0006(12) 0.0001(12)
C24 0.0184(15) 0.0190(14) 0.0220(16) -0.0071(12) -0.0066(12) 0.0017(12)
C25 0.0317(18) 0.0216(15) 0.0265(18) -0.0108(14) -0.0016(14) 0.0037(13)
C26 0.0220(16) 0.0159(14) 0.0250(17) -0.0069(12) -0.0025(13) -0.0010(12)
C27 0.0193(15) 0.0214(15) 0.0285(18) -0.0096(14) -0.0050(13) 0.0023(12)
C28 0.0192(16) 0.0236(16) 0.042(2) -0.0123(15) -0.0011(15) -0.0047(13)
C29 0.0255(17) 0.0170(15) 0.041(2) 0.0000(14) 0.0058(15) -0.0060(13)
C30 0.0249(17) 0.0217(15) 0.0307(19) 0.0007(14) -0.0031(14) 0.0005(13)
C31 0.0223(16) 0.0161(14) 0.0255(17) -0.0057(13) -0.0038(13) 0.0029(12)
C32 0.0230(17) 0.0267(16) 0.036(2) -0.0094(15) -0.0078(15) -0.0008(13)
C33 0.033(2) 0.040(2) 0.050(3) 0.011(2) 0.0042(19) 0.0121(17)
C34 0.092(4) 0.060(3) 0.078(4) -0.032(3) -0.059(4) 0.015(3)
C35 0.0210(16) 0.0197(14) 0.0244(17) -0.0009(13) -0.0036(13) -0.0013(12)
C36 0.0237(17) 0.0258(17) 0.035(2) -0.0004(15) -0.0058(15) 0.0028(13)
C37 0.0319(19) 0.0335(19) 0.0286(19) -0.0088(15) -0.0072(15) 0.0023(15)

loop_
_atom_type_symbol
_atom_type_description
_atom_type_scat_dispersion_real
_atom_type_scat_dispersion_imag
_atom_type_scat_source
C C 0.0033 0.0016 'International Tables Vol C Tables 4.2.6.8 and 6.1.1.4'
H H 0.0000 0.0000 'International Tables Vol C Tables 4.2.6.8 and 6.1.1.4'
N N 0.0061 0.0033 'International Tables Vol C Tables 4.2.6.8 and 6.1.1.4'
Pb Pb -3.3944 10.1111 'International Tables Vol C Tables 4.2.6.8 and 6.1.1.4'

loop_
_geom_angle_atom_site_label_1
_geom_angle_atom_site_label_2
_geom_angle_atom_site_label_3
_geom_angle
C1 Pb1 N2 90.78(11)
C1 Pb1 N1 89.04(11)
N2 Pb1 N1 81.82(9)
C21 N1 C9 120.7(3)
C21 N1 Pb1 122.25(19)
C9 N1 Pb1 116.4(2)
C24 N2 C26 121.0(3)
C24 N2 Pb1 123.2(2)
C26 N2 Pb1 115.5(2)
C2 C1 Pb1 159.9(3)
C1 C2 C3 177.0(4)
C8 C3 C4 118.1(3)
C8 C3 C2 120.9(3)
C4 C3 C2 121.0(3)
C5 C4 C3 120.9(3)
C4 C5 C6 120.4(3)
C5 C6 C7 119.5(3)
C8 C7 C6 120.2(3)
C7 C8 C3 120.9(3)
C10 C9 C14 121.1(3)
C10 C9 N1 120.5(3)
C14 C9 N1 118.2(3)
C11 C10 C9 117.9(3)
C11 C10 C15 119.5(3)
C9 C10 C15 122.6(3)
C12 C11 C10 121.8(3)
C11 C12 C13 119.7(3)
C12 C13 C14 121.0(3)
C13 C14 C9 118.5(3)
C13 C14 C18 120.6(3)
C9 C14 C18 120.9(3)
C10 C15 C17 110.5(3)
C10 C15 C16 111.7(3)
C17 C15 C16 110.3(3)
C20 C18 C14 112.3(3)
C20 C18 C19 108.5(3)
C14 C18 C19 113.1(3)
N1 C21 C23 125.2(3)
N1 C21 C22 118.8(3)
C23 C21 C22 116.0(3)
C21 C23 C24 129.0(3)
N2 C24 C23 125.0(3)
N2 C24 C25 118.6(3)
C23 C24 C25 116.3(3)
C31 C26 C27 121.2(3)
C31 C26 N2 120.1(3)
C27 C26 N2 118.5(3)
C28 C27 C26 118.0(3)
C28 C27 C32 120.2(3)
C26 C27 C32 121.8(3)
C29 C28 C27 121.0(3)
C30 C29 C28 120.3(3)
C29 C30 C31 120.9(3)
C30 C31 C26 118.4(3)
C30 C31 C35 119.4(3)
C26 C31 C35 122.2(3)
C27 C32 C33 110.4(3)
C27 C32 C34 112.8(3)
C33 C32 C34 111.3(4)
C31 C35 C37 110.7(3)
C31 C35 C36 111.6(3)
C37 C35 C36 110.0(3)

loop_
_geom_bond_atom_site_label_1
_geom_bond_atom_site_label_2
_geom_bond_distance
Pb1 C1 2.276(3)
Pb1 N2 2.293(3)
Pb1 N1 2.300(3)
N1 C21 1.321(4)
N1 C9 1.444(4)
N2 C24 1.321(4)
N2 C26 1.438(4)
C1 C2 1.214(5)
C2 C3 1.442(5)
C3 C8 1.400(5)
C3 C4 1.401(5)
C4 C5 1.381(5)
C5 C6 1.385(5)
C6 C7 1.390(5)
C7 C8 1.382(5)
C9 C10 1.404(5)
C9 C14 1.411(4)
C10 C11 1.394(4)
C10 C15 1.526(4)
C11 C12 1.380(5)
C12 C13 1.383(5)
C13 C14 1.393(4)
C14 C18 1.532(5)
C15 C17 1.530(5)
C15 C16 1.537(5)
C18 C20 1.531(6)
C18 C19 1.532(5)
C21 C23 1.401(4)
C21 C22 1.521(4)
C23 C24 1.409(4)
C24 C25 1.516(4)
C26 C31 1.402(4)
C26 C27 1.411(4)
C27 C28 1.391(5)
C27 C32 1.518(5)
C28 C29 1.383(5)
C29 C30 1.378(5)
C30 C31 1.393(5)
C31 C35 1.519(4)
C32 C33 1.519(6)
C32 C34 1.521(6)
C35 C37 1.527(5)
C35 C36 1.533(4)
